data_4037798
loop_
_publ_author_name
'Leas, Derek Andrew'
'Dong, Yuxiang'
'Garrison, Jered C.'
'Wang, Xiaofang'
'Ezell, Edward L.'
'Stack, Douglas Edward'
'Vennerstrom, Jonathan L.'

_publ_section_title
;
 Tricyclic Imidazolidin-4-ones by Witkop Oxidation of
 Tetrahydro-\b-carbolines.
;
_journal_name_full 'The Journal of organic chemistry'
_journal_paper_doi 10.1021/acs.joc.9b03402
_journal_year 2020
_chemical_formula_moiety 'C15 H18 N2 O2'
_chemical_formula_sum 'C15 H18 N2 O2'
_chemical_formula_weight 258.31
_space_group_crystal_system orthorhombic
_space_group_IT_number 61
_space_group_name_Hall '-P 2ac 2ab'
_space_group_name_H-M_alt 'P b c a'
_atom_sites_solution_hydrogens geom
_audit_creation_date 2019-04-08
_audit_creation_method
;
Olex2 1.2
(compiled 2015.09.30 svn.r3233 for OlexSys, GUI svn.r5103)
;
_cell_angle_alpha 90
_cell_angle_beta 90
_cell_angle_gamma 90
_cell_formula_units_Z 8
_cell_length_a 10.7991(5)
_cell_length_b 11.9747(5)
_cell_length_c 19.5546(10)
_cell_measurement_reflns_used 4990
_cell_measurement_temperature 120
_cell_measurement_theta_max 75.5580
_cell_measurement_theta_min 4.4470
_cell_volume 2528.7(2)
_computing_cell_refinement
;
CrysAlisPro, Agilent Technologies,
Version 1.171.37.35 (release 13-08-2014 CrysAlis171 .NET)
(compiled Aug 13 2014,18:06:01)
;
_computing_data_collection
;
CrysAlisPro, Agilent Technologies,
Version 1.171.37.35 (release 13-08-2014 CrysAlis171 .NET)
(compiled Aug 13 2014,18:06:01)
;
_computing_data_reduction
;
CrysAlisPro, Agilent Technologies,
Version 1.171.37.35 (release 13-08-2014 CrysAlis171 .NET)
(compiled Aug 13 2014,18:06:01)
;
_computing_molecular_graphics 'Olex2 (Dolomanov et al., 2009)'
_computing_publication_material 'Olex2 (Dolomanov et al., 2009)'
_computing_structure_refinement 'ShelXL (Sheldrick, 2015)'
_computing_structure_solution 'ShelXS (Sheldrick, 2008)'
_diffrn_ambient_temperature 120
_diffrn_detector 'CCD plate'
_diffrn_detector_area_resol_mean 8.2603
_diffrn_detector_type Onyx
_diffrn_measured_fraction_theta_full 1.000
_diffrn_measured_fraction_theta_max 0.983
_diffrn_measurement_details
;
#__ type_ start__ end____ width___ exp.time_
  1 omega -111.00  -30.00   1.0000    6.6700
omega____ theta____ kappa____ phi______ frames
    -      -43.8691  -38.0000  -30.0000 81

#__ type_ start__ end____ width___ exp.time_
  2 omega -113.00  -22.00   1.0000    6.6700
omega____ theta____ kappa____ phi______ frames
    -      -43.8691  -38.0000 -120.0000 91

#__ type_ start__ end____ width___ exp.time_
  3 omega  -94.00  -66.00   1.0000    6.6700
omega____ theta____ kappa____ phi______ frames
    -      -43.8691 -153.0000   25.0000 28

#__ type_ start__ end____ width___ exp.time_
  4 omega   36.00   68.00   1.0000   26.6750
omega____ theta____ kappa____ phi______ frames
    -      109.0000  -30.0000    0.0000 32

#__ type_ start__ end____ width___ exp.time_
  5 omega   36.00   69.00   1.0000   26.6750
omega____ theta____ kappa____ phi______ frames
    -      109.0000  -30.0000  -30.0000 33

#__ type_ start__ end____ width___ exp.time_
  6 omega   49.00   95.00   1.0000   26.6750
omega____ theta____ kappa____ phi______ frames
    -      109.0000  -95.0000  -30.0000 46

#__ type_ start__ end____ width___ exp.time_
  7 omega   36.00   69.00   1.0000   26.6750
omega____ theta____ kappa____ phi______ frames
    -      109.0000  -30.0000   30.0000 33

#__ type_ start__ end____ width___ exp.time_
  8 omega   49.00   77.00   1.0000   26.6750
omega____ theta____ kappa____ phi______ frames
    -      109.0000  -45.0000   60.0000 28

#__ type_ start__ end____ width___ exp.time_
  9 omega   37.00   69.00   1.0000   26.6750
omega____ theta____ kappa____ phi______ frames
    -      109.0000  -30.0000 -150.0000 32

#__ type_ start__ end____ width___ exp.time_
 10 omega   43.00   77.00   1.0000   26.6750
omega____ theta____ kappa____ phi______ frames
    -      109.0000  -45.0000  120.0000 34

#__ type_ start__ end____ width___ exp.time_
 11 omega   37.00   69.00   1.0000   26.6750
omega____ theta____ kappa____ phi______ frames
    -      109.0000  -30.0000  -60.0000 32

#__ type_ start__ end____ width___ exp.time_
 12 omega   49.00   77.00   1.0000   26.6750
omega____ theta____ kappa____ phi______ frames
    -      109.0000  -45.0000 -120.0000 28

#__ type_ start__ end____ width___ exp.time_
 13 omega   36.00   64.00   1.0000   26.6750
omega____ theta____ kappa____ phi______ frames
    -      109.0000  -30.0000   90.0000 28

#__ type_ start__ end____ width___ exp.time_
 14 omega   40.00   76.00   1.0000   26.6750
omega____ theta____ kappa____ phi______ frames
    -      109.0000  -45.0000  -90.0000 36

#__ type_ start__ end____ width___ exp.time_
 15 omega   87.00  126.00   1.0000   26.6750
omega____ theta____ kappa____ phi______ frames
    -      109.0000  -61.0000  150.0000 39
;
_diffrn_measurement_device 'four-circle diffractometer'
_diffrn_measurement_device_type 'Xcalibur, Onyx, Ultra'
_diffrn_measurement_method '\w scans'
_diffrn_orient_matrix_UB_11 -0.1008268000
_diffrn_orient_matrix_UB_12 0.0222081000
_diffrn_orient_matrix_UB_13 0.0541059000
_diffrn_orient_matrix_UB_21 0.0889846000
_diffrn_orient_matrix_UB_22 -0.0397560000
_diffrn_orient_matrix_UB_23 0.0566954000
_diffrn_orient_matrix_UB_31 0.0479629000
_diffrn_orient_matrix_UB_32 0.1200883000
_diffrn_orient_matrix_UB_33 0.0086983000
_diffrn_radiation_monochromator mirror
_diffrn_radiation_probe x-ray
_diffrn_radiation_type CuK\a
_diffrn_radiation_wavelength 1.54184
_diffrn_reflns_av_R_equivalents 0.0420
_diffrn_reflns_av_unetI/netI 0.0276
_diffrn_reflns_Laue_measured_fraction_full 1.000
_diffrn_reflns_Laue_measured_fraction_max 0.983
_diffrn_reflns_limit_h_max 13
_diffrn_reflns_limit_h_min -11
_diffrn_reflns_limit_k_max 14
_diffrn_reflns_limit_k_min -10
_diffrn_reflns_limit_l_max 24
_diffrn_reflns_limit_l_min -22
_diffrn_reflns_number 9489
_diffrn_reflns_point_group_measured_fraction_full 1.000
_diffrn_reflns_point_group_measured_fraction_max 0.983
_diffrn_reflns_theta_full 67.684
_diffrn_reflns_theta_max 76.319
_diffrn_reflns_theta_min 4.522
_diffrn_source 'sealed X-ray tube'
_diffrn_source_type 'Enhance Ultra (Cu) X-ray Source'
_exptl_absorpt_coefficient_mu 0.732
_exptl_absorpt_correction_T_max 1.00000
_exptl_absorpt_correction_T_min 0.62196
_exptl_absorpt_correction_type multi-scan
_exptl_absorpt_process_details
;
CrysAlisPro, Agilent Technologies,
Version 1.171.37.35 (release 13-08-2014 CrysAlis171 .NET)
(compiled Aug 13 2014,18:06:01)
Empirical absorption correction using spherical harmonics,
 implemented in SCALE3 ABSPACK scaling algorithm.
Empirical absorption correction using spherical harmonics,
 implemented in SCALE3 ABSPACK scaling algorithm.
;
_exptl_crystal_colour 'clear colourless'
_exptl_crystal_colour_lustre clear
_exptl_crystal_colour_primary colourless
_exptl_crystal_density_diffrn 1.357
_exptl_crystal_description block
_exptl_crystal_F_000 1104
_exptl_crystal_size_max 0.7
_exptl_crystal_size_mid 0.5
_exptl_crystal_size_min 0.1
_refine_diff_density_max 0.279
_refine_diff_density_min -0.257
_refine_diff_density_rms 0.057
_refine_ls_extinction_method none
_refine_ls_goodness_of_fit_ref 1.069
_refine_ls_hydrogen_treatment constr
_refine_ls_matrix_type full
_refine_ls_number_parameters 175
_refine_ls_number_reflns 2605
_refine_ls_number_restraints 0
_refine_ls_restrained_S_all 1.069
_refine_ls_R_factor_all 0.0519
_refine_ls_R_factor_gt 0.0468
_refine_ls_shift/su_max 0.000
_refine_ls_shift/su_mean 0.000
_refine_ls_structure_factor_coef Fsqd
_refine_ls_weighting_details 'w=1/[\s^2^(Fo^2^)+(0.0938P)^2^+0.8736P] where P=(Fo^2^+2Fc^2^)/3'
_refine_ls_weighting_scheme calc
_refine_ls_wR_factor_gt 0.1398
_refine_ls_wR_factor_ref 0.1485
_reflns_Friedel_coverage 0.000
_reflns_number_gt 2364
_reflns_number_total 2605
_reflns_threshold_expression 'I > 2\s(I)'
_cod_data_source_file jo9b03402_si_002.cif
_cod_data_source_block jv-dl5-010a
_cod_database_code 4037798
_shelxl_version_number 2013-4
_chemical_oxdiff_formula C15H18N2O2
_shelx_space_group_comment
;
The symmetry employed for this shelxl refinement is uniquely defined
by the following loop, which should always be used as a source of
symmetry information in preference to the above space-group names.
They are only intended as comments.
;
_reflns_odcompleteness_completeness 99.96
_reflns_odcompleteness_iscentric 1
_reflns_odcompleteness_theta 66.97
_olex2_refinement_description
;
1. Fixed Uiso
 At 1.2 times of:
  All C(H) groups, All C(H,H) groups
 At 1.5 times of:
  All C(H,H,H) groups
2.a Ternary CH refined with riding coordinates:
 C11(H11)
2.b Secondary CH2 refined with riding coordinates:
 C1(H1A,H1B), C2(H2A,H2B)
2.c Aromatic/amide H refined with riding coordinates:
 C8(H8), C7(H7), C5(H5), C6(H6)
2.d Idealised Me refined as rotating group:
 C15(H15A,H15B,H15C), C12(H12A,H12B,H12C), C14(H14A,H14B,H14C)
;
_olex2_date_sample_data_collection 2019-03-21
_olex2_exptl_crystal_mounting_method 'Mounted on a Kryoloop using paratone oil.'
_olex2_submission_special_instructions 'No special instructions were received'

loop_
_space_group_symop_operation_xyz
'x, y, z'
'-x+1/2, -y, z+1/2'
'x+1/2, -y+1/2, -z'
'-x, y+1/2, -z+1/2'
'-x, -y, -z'
'x-1/2, y, -z-1/2'
'-x-1/2, y-1/2, z'
'x, -y-1/2, z-1/2'

loop_
_atom_site_label
_atom_site_type_symbol
_atom_site_fract_x
_atom_site_fract_y
_atom_site_fract_z
_atom_site_U_iso_or_equiv
_atom_site_adp_type
_atom_site_occupancy
_atom_site_site_symmetry_order
_atom_site_calc_flag
_atom_site_refinement_flags_posn
O2 O 0.02121(10) 0.34905(9) 0.48580(5) 0.0264(3) Uani 1 1 d .
O1 O 0.17231(11) 0.65091(9) 0.28957(6) 0.0295(3) Uani 1 1 d .
N2 N 0.08991(11) 0.35153(9) 0.37386(6) 0.0188(3) Uani 1 1 d .
N1 N -0.09492(11) 0.39166(10) 0.31830(6) 0.0206(3) Uani 1 1 d .
C8 C 0.29955(13) 0.33636(12) 0.41897(7) 0.0216(3) Uani 1 1 d .
H8 H 0.2829 0.2615 0.4322 0.026 Uiso 1 1 calc R
C9 C 0.20893(13) 0.39798(11) 0.38566(7) 0.0190(3) Uani 1 1 d .
C11 C 0.02514(13) 0.33895(12) 0.30636(7) 0.0195(3) Uani 1 1 d .
H11 H 0.0083 0.2573 0.3008 0.023 Uiso 1 1 calc R
C7 C 0.41434(13) 0.38310(13) 0.43311(7) 0.0237(3) Uani 1 1 d .
H7 H 0.4756 0.3408 0.4564 0.028 Uiso 1 1 calc R
C5 C 0.35003(14) 0.55350(12) 0.37841(7) 0.0229(3) Uani 1 1 d .
H5 H 0.3687 0.6271 0.3634 0.027 Uiso 1 1 calc R
C3 C 0.13849(14) 0.58311(11) 0.33212(7) 0.0219(3) Uani 1 1 d .
C10 C 0.00209(13) 0.34935(11) 0.42455(7) 0.0202(3) Uani 1 1 d .
C15 C -0.17886(14) 0.23286(13) 0.38487(8) 0.0273(4) Uani 1 1 d .
H15A H -0.2617 0.2356 0.3645 0.041 Uiso 1 1 calc GR
H15B H -0.1843 0.2014 0.4310 0.041 Uiso 1 1 calc GR
H15C H -0.1248 0.1859 0.3567 0.041 Uiso 1 1 calc GR
C12 C 0.09756(14) 0.37418(13) 0.24389(7) 0.0246(3) Uani 1 1 d .
H12A H 0.1120 0.4549 0.2454 0.037 Uiso 1 1 calc GR
H12B H 0.0504 0.3555 0.2026 0.037 Uiso 1 1 calc GR
H12C H 0.1772 0.3350 0.2431 0.037 Uiso 1 1 calc GR
C13 C -0.12525(14) 0.35135(12) 0.38869(7) 0.0221(3) Uani 1 1 d .
C4 C 0.23312(13) 0.50874(11) 0.36531(7) 0.0202(3) Uani 1 1 d .
C1 C -0.08872(13) 0.51376(12) 0.31112(7) 0.0223(3) Uani 1 1 d .
H1A H -0.1724 0.5437 0.3207 0.027 Uiso 1 1 calc R
H1B H -0.0703 0.5303 0.2626 0.027 Uiso 1 1 calc R
C6 C 0.43922(14) 0.49238(13) 0.41291(8) 0.0246(3) Uani 1 1 d .
H6 H 0.5174 0.5250 0.4228 0.029 Uiso 1 1 calc R
C2 C 0.00479(13) 0.58114(12) 0.35546(8) 0.0221(3) Uani 1 1 d .
H2A H -0.0248 0.6593 0.3580 0.027 Uiso 1 1 calc R
H2B H 0.0026 0.5504 0.4024 0.027 Uiso 1 1 calc R
C14 C -0.21630(14) 0.42478(14) 0.42793(8) 0.0292(4) Uani 1 1 d .
H14A H -0.1794 0.4985 0.4355 0.044 Uiso 1 1 calc GR
H14B H -0.2352 0.3901 0.4721 0.044 Uiso 1 1 calc GR
H14C H -0.2928 0.4329 0.4014 0.044 Uiso 1 1 calc GR

loop_
_atom_site_aniso_label
_atom_site_aniso_U_11
_atom_site_aniso_U_22
_atom_site_aniso_U_33
_atom_site_aniso_U_23
_atom_site_aniso_U_13
_atom_site_aniso_U_12
O2 0.0332(6) 0.0288(6) 0.0172(5) 0.0012(4) -0.0009(4) -0.0037(4)
O1 0.0384(6) 0.0225(6) 0.0275(6) 0.0079(4) 0.0001(5) -0.0014(4)
N2 0.0224(6) 0.0177(6) 0.0163(6) 0.0000(4) -0.0014(4) 0.0003(4)
N1 0.0241(6) 0.0182(6) 0.0195(6) 0.0000(4) -0.0017(4) 0.0010(4)
C8 0.0264(7) 0.0187(7) 0.0197(7) 0.0006(5) -0.0022(5) 0.0016(5)
C9 0.0239(7) 0.0169(6) 0.0162(6) -0.0014(5) 0.0004(5) -0.0011(5)
C11 0.0248(7) 0.0168(7) 0.0170(7) -0.0019(5) -0.0026(5) 0.0013(5)
C7 0.0248(7) 0.0252(7) 0.0211(7) -0.0007(5) -0.0026(5) 0.0034(5)
C5 0.0281(7) 0.0185(7) 0.0221(7) -0.0007(5) 0.0037(5) -0.0025(5)
C3 0.0307(8) 0.0153(6) 0.0197(7) -0.0016(5) -0.0016(5) -0.0007(5)
C10 0.0266(7) 0.0145(6) 0.0195(7) 0.0007(5) 0.0000(5) -0.0013(5)
C15 0.0292(7) 0.0256(8) 0.0271(8) 0.0033(6) -0.0032(6) -0.0058(6)
C12 0.0305(8) 0.0259(7) 0.0175(7) -0.0028(5) 0.0003(5) 0.0015(6)
C13 0.0243(7) 0.0214(7) 0.0207(7) 0.0001(5) -0.0007(5) -0.0002(5)
C4 0.0250(7) 0.0178(7) 0.0179(7) -0.0006(5) 0.0009(5) 0.0006(5)
C1 0.0258(7) 0.0192(7) 0.0218(7) 0.0018(5) -0.0025(5) 0.0030(5)
C6 0.0225(7) 0.0269(8) 0.0243(7) -0.0040(6) 0.0002(5) -0.0022(5)
C2 0.0280(7) 0.0163(7) 0.0221(7) 0.0001(5) -0.0007(5) 0.0038(5)
C14 0.0265(8) 0.0323(8) 0.0287(8) -0.0005(6) 0.0045(6) 0.0020(6)

loop_
_atom_type_symbol
_atom_type_description
_atom_type_scat_dispersion_real
_atom_type_scat_dispersion_imag
_atom_type_scat_source
C C 0.0181 0.0091 'International Tables Vol C Tables 4.2.6.8 and 6.1.1.4'
N N 0.0311 0.0180 'International Tables Vol C Tables 4.2.6.8 and 6.1.1.4'
O O 0.0492 0.0322 'International Tables Vol C Tables 4.2.6.8 and 6.1.1.4'
H H 0.0000 0.0000 'International Tables Vol C Tables 4.2.6.8 and 6.1.1.4'

loop_
_geom_angle_atom_site_label_1
_geom_angle_atom_site_label_2
_geom_angle_atom_site_label_3
_geom_angle
C9 N2 C11 127.16(11)
C10 N2 C9 121.06(11)
C10 N2 C11 108.13(11)
C11 N1 C13 101.66(10)
C11 N1 C1 111.96(11)
C1 N1 C13 114.77(11)
C9 C8 H8 119.7
C7 C8 H8 119.7
C7 C8 C9 120.59(13)
C8 C9 N2 120.42(12)
C8 C9 C4 120.15(13)
C4 C9 N2 119.40(12)
N2 C11 H11 106.2
N2 C11 C12 116.21(11)
N1 C11 N2 103.28(10)
N1 C11 H11 106.2
N1 C11 C12 117.91(12)
C12 C11 H11 106.2
C8 C7 H7 120.2
C8 C7 C6 119.64(13)
C6 C7 H7 120.2
C4 C5 H5 119.5
C6 C5 H5 119.5
C6 C5 C4 121.05(13)
O1 C3 C4 119.07(14)
O1 C3 C2 120.12(13)
C4 C3 C2 120.59(12)
O2 C10 N2 126.48(13)
O2 C10 C13 126.79(13)
N2 C10 C13 106.70(12)
H15A C15 H15B 109.5
H15A C15 H15C 109.5
H15B C15 H15C 109.5
C13 C15 H15A 109.5
C13 C15 H15B 109.5
C13 C15 H15C 109.5
C11 C12 H12A 109.5
C11 C12 H12B 109.5
C11 C12 H12C 109.5
H12A C12 H12B 109.5
H12A C12 H12C 109.5
H12B C12 H12C 109.5
N1 C13 C10 103.18(11)
N1 C13 C15 109.66(11)
N1 C13 C14 114.71(12)
C15 C13 C10 110.11(12)
C14 C13 C10 110.77(12)
C14 C13 C15 108.31(12)
C9 C4 C3 123.62(13)
C5 C4 C9 118.52(13)
C5 C4 C3 117.84(12)
N1 C1 H1A 107.5
N1 C1 H1B 107.5
N1 C1 C2 119.46(11)
H1A C1 H1B 107.0
C2 C1 H1A 107.5
C2 C1 H1B 107.5
C7 C6 H6 120.0
C5 C6 C7 120.02(14)
C5 C6 H6 120.0
C3 C2 C1 117.31(12)
C3 C2 H2A 108.0
C3 C2 H2B 108.0
C1 C2 H2A 108.0
C1 C2 H2B 108.0
H2A C2 H2B 107.2
C13 C14 H14A 109.5
C13 C14 H14B 109.5
C13 C14 H14C 109.5
H14A C14 H14B 109.5
H14A C14 H14C 109.5
H14B C14 H14C 109.5

loop_
_geom_bond_atom_site_label_1
_geom_bond_atom_site_label_2
_geom_bond_distance
O2 C10 1.2155(18)
O1 C3 1.2186(18)
N2 C9 1.4194(18)
N2 C11 1.5014(17)
N2 C10 1.3720(18)
N1 C11 1.4608(18)
N1 C13 1.4950(18)
N1 C1 1.4704(18)
C8 H8 0.9500
C8 C9 1.3881(19)
C8 C7 1.388(2)
C9 C4 1.4092(19)
C11 H11 1.0000
C11 C12 1.511(2)
C7 H7 0.9500
C7 C6 1.393(2)
C5 H5 0.9500
C5 C4 1.395(2)
C5 C6 1.385(2)
C3 C4 1.5028(19)
C3 C2 1.514(2)
C10 C13 1.544(2)
C15 H15A 0.9800
C15 H15B 0.9800
C15 H15C 0.9800
C15 C13 1.534(2)
C12 H12A 0.9800
C12 H12B 0.9800
C12 H12C 0.9800
C13 C14 1.526(2)
C1 H1A 0.9900
C1 H1B 0.9900
C1 C2 1.557(2)
C6 H6 0.9500
C2 H2A 0.9900
C2 H2B 0.9900
C14 H14A 0.9800
C14 H14B 0.9800
C14 H14C 0.9800

loop_
_geom_torsion_atom_site_label_1
_geom_torsion_atom_site_label_2
_geom_torsion_atom_site_label_3
_geom_torsion_atom_site_label_4
_geom_torsion
O2 C10 C13 N1 160.40(14)
O2 C10 C13 C15 -82.62(18)
O2 C10 C13 C14 37.2(2)
O1 C3 C4 C9 -146.43(14)
O1 C3 C4 C5 35.58(19)
O1 C3 C2 C1 84.71(17)
N2 C9 C4 C5 178.92(12)
N2 C9 C4 C3 0.9(2)
N2 C10 C13 N1 -17.74(14)
N2 C10 C13 C15 99.24(13)
N2 C10 C13 C14 -140.97(12)
N1 C1 C2 C3 79.73(16)
C8 C9 C4 C5 1.1(2)
C8 C9 C4 C3 -176.92(13)
C8 C7 C6 C5 -0.5(2)
C9 N2 C11 N1 -127.27(13)
C9 N2 C11 C12 3.44(19)
C9 N2 C10 O2 -25.9(2)
C9 N2 C10 C13 152.24(12)
C9 C8 C7 C6 -0.8(2)
C11 N2 C9 C8 -123.76(15)
C11 N2 C9 C4 58.39(18)
C11 N2 C10 O2 174.18(13)
C11 N2 C10 C13 -7.68(14)
C11 N1 C13 C10 36.06(13)
C11 N1 C13 C15 -81.24(13)
C11 N1 C13 C14 156.64(12)
C11 N1 C1 C2 -56.41(16)
C7 C8 C9 N2 -177.33(13)
C7 C8 C9 C4 0.5(2)
C10 N2 C9 C8 80.41(17)
C10 N2 C9 C4 -97.45(16)
C10 N2 C11 N1 31.08(13)
C10 N2 C11 C12 161.79(12)
C13 N1 C11 N2 -40.81(12)
C13 N1 C11 C12 -170.49(12)
C13 N1 C1 C2 58.81(17)
C4 C5 C6 C7 2.2(2)
C4 C3 C2 C1 -100.63(15)
C1 N1 C11 N2 82.17(13)
C1 N1 C11 C12 -47.51(16)
C1 N1 C13 C10 -84.99(13)
C1 N1 C13 C15 157.71(12)
C1 N1 C13 C14 35.59(17)
C6 C5 C4 C9 -2.4(2)
C6 C5 C4 C3 175.69(13)
C2 C3 C4 C9 38.9(2)
C2 C3 C4 C5 -139.14(13)
